data_1552311
loop_
_publ_author_name
'Cheng, Cang'
'Wan, Bin'
'Zhou, Bo'
'Gu, Yichao'
'Zhang, Yanghui'

_publ_section_title
;
 Enantioselective synthesis of quaternary 3,4-dihydroisoquinolinones via
 Heck carbonylation reactions: development and application to the
 synthesis of Minalrestat analogues
;
_journal_name_full 'Chemical Science'
_journal_paper_doi 10.1039/C9SC03406D
_journal_year 2019
_chemical_absolute_configuration syn
_chemical_formula_moiety 'C21 H24 N2 O2'
_chemical_formula_sum 'C21 H24 N2 O2'
_chemical_formula_weight 336.42
_space_group_crystal_system orthorhombic
_space_group_IT_number 19
_space_group_name_Hall 'P 2ac 2ab'
_space_group_name_H-M_alt 'P 21 21 21'
_symmetry_space_group_name_Hall 'P 2ac 2ab'
_symmetry_space_group_name_H-M 'P 21 21 21'
_atom_sites_solution_hydrogens geom
_atom_sites_solution_primary dual
_audit_block_doi 10.5517/ccdc.csd.cc22hp8k
_audit_creation_date 2019-05-05
_audit_creation_method
;
Olex2 1.2-beta
(compiled 2018.05.29 svn.r3508 for OlexSys, GUI svn.r5506)
;
_audit_update_record
;
2019-06-08 deposited with the CCDC.    2019-09-10 downloaded from the CCDC.
;
_cell_angle_alpha 90
_cell_angle_beta 90
_cell_angle_gamma 90
_cell_formula_units_Z 4
_cell_length_a 5.88450(10)
_cell_length_b 13.8755(2)
_cell_length_c 21.6675(3)
_cell_measurement_reflns_used 6249
_cell_measurement_temperature 120.0(1)
_cell_measurement_theta_max 74.0690
_cell_measurement_theta_min 3.7700
_cell_volume 1769.16(5)
_computing_cell_refinement 'CrysAlisPro 1.171.39.33c (Rigaku OD, 2017)'
_computing_data_collection 'CrysAlisPro 1.171.39.33c (Rigaku OD, 2017)'
_computing_data_reduction 'CrysAlisPro 1.171.39.33c (Rigaku OD, 2017)'
_computing_molecular_graphics 'Olex2 (Dolomanov et al., 2009)'
_computing_publication_material 'Olex2 (Dolomanov et al., 2009)'
_computing_structure_refinement 'ShelXL (Sheldrick, 2015)'
_computing_structure_solution 'ShelXT (Sheldrick, 2015)'
_diffrn_ambient_environment N~2~
_diffrn_ambient_temperature 120.0(1)
_diffrn_detector 'CCD plate'
_diffrn_measured_fraction_theta_full 0.999
_diffrn_measured_fraction_theta_max 0.982
_diffrn_measurement_details
;
List of Runs (angles in degrees, time in seconds):

  # Type    Start    End  Width  t~exp~   \w     \q     \k     \f   Frames
#--------------------------------------------------------------------------
  1  \w     55.00  82.00   0.50    0.50    --    0.00  57.00-180.00   54
  2  \w    -83.00  34.00   0.50    0.50    --    0.00 -82.00-180.00  234
  3  \w     75.00 126.00   0.50    0.87    --   95.80 -61.00   0.00  102
  4  \w     86.00 117.00   0.50    0.87    --   95.80 -77.00  30.00   62
  5  \w     22.00 124.00   0.50    0.87    --   95.80 -45.00  60.00  204
  6  \w     10.00 126.00   0.50    0.87    --   95.80 -61.00 -90.00  232
  7  \w     80.00 185.00   0.50    0.87    --   95.80  61.00   0.00  210
  8  \w     30.00  55.00   0.50    0.87    --   95.80 -61.00   0.00   50
  9  \w     12.00  69.00   0.50    0.87    --   95.80 -77.00-150.00  114
;
_diffrn_measurement_device 'four-circle diffractometer'
_diffrn_measurement_device_type 'XtaLAB AFC12 (RINC): Kappa single'
_diffrn_measurement_method '\w scans'
_diffrn_orient_matrix_type 'CrysAlisPro convention (1999,Acta A55,543-557)'
_diffrn_orient_matrix_UB_11 -0.0477593000
_diffrn_orient_matrix_UB_12 -0.0451419000
_diffrn_orient_matrix_UB_13 0.0636483000
_diffrn_orient_matrix_UB_21 0.0776824000
_diffrn_orient_matrix_UB_22 -0.0988795000
_diffrn_orient_matrix_UB_23 -0.0244444000
_diffrn_orient_matrix_UB_31 0.2454665000
_diffrn_orient_matrix_UB_32 0.0226096000
_diffrn_orient_matrix_UB_33 0.0201191000
_diffrn_radiation_monochromator mirror
_diffrn_radiation_probe x-ray
_diffrn_radiation_type CuK\a
_diffrn_radiation_wavelength 1.54184
_diffrn_reflns_av_R_equivalents 0.0206
_diffrn_reflns_av_unetI/netI 0.0256
_diffrn_reflns_Laue_measured_fraction_full 0.999
_diffrn_reflns_Laue_measured_fraction_max 0.982
_diffrn_reflns_limit_h_max 7
_diffrn_reflns_limit_h_min -4
_diffrn_reflns_limit_k_max 17
_diffrn_reflns_limit_k_min -16
_diffrn_reflns_limit_l_max 26
_diffrn_reflns_limit_l_min -26
_diffrn_reflns_number 8662
_diffrn_reflns_point_group_measured_fraction_full 0.999
_diffrn_reflns_point_group_measured_fraction_max 0.968
_diffrn_reflns_theta_full 67.684
_diffrn_reflns_theta_max 74.379
_diffrn_reflns_theta_min 3.783
_diffrn_source 'Rotating-anode X-ray tube (dual wavelength)'
_diffrn_source_type 'Rigaku (Cu) X-ray DW Source'
_exptl_absorpt_coefficient_mu 0.646
_exptl_absorpt_correction_T_max 1.00000
_exptl_absorpt_correction_T_min 0.88582
_exptl_absorpt_correction_type multi-scan
_exptl_absorpt_process_details
;
CrysAlisPro 1.171.39.33c (Rigaku Oxford Diffraction, 2017)
Empirical absorption correction using spherical harmonics,
 implemented in SCALE3 ABSPACK scaling algorithm.
;
_exptl_crystal_colour colourless
_exptl_crystal_colour_primary colourless
_exptl_crystal_density_diffrn 1.263
_exptl_crystal_description block
_exptl_crystal_F_000 720
_exptl_crystal_size_max 0.24
_exptl_crystal_size_mid 0.23
_exptl_crystal_size_min 0.11
_refine_diff_density_max 0.151
_refine_diff_density_min -0.183
_refine_diff_density_rms 0.035
_refine_ls_abs_structure_details
;
 Flack x determined using 1347 quotients [(I+)-(I-)]/[(I+)+(I-)]
 (Parsons, Flack and Wagner, Acta Cryst. B69 (2013) 249-259).
;
_refine_ls_abs_structure_Flack -0.06(9)
_refine_ls_extinction_method none
_refine_ls_goodness_of_fit_ref 1.044
_refine_ls_hydrogen_treatment constr
_refine_ls_matrix_type full
_refine_ls_number_parameters 229
_refine_ls_number_reflns 3495
_refine_ls_number_restraints 0
_refine_ls_restrained_S_all 1.044
_refine_ls_R_factor_all 0.0291
_refine_ls_R_factor_gt 0.0280
_refine_ls_shift/su_max 0.000
_refine_ls_shift/su_mean 0.000
_refine_ls_structure_factor_coef Fsqd
_refine_ls_weighting_details 'w=1/[\s^2^(Fo^2^)+(0.0372P)^2^+0.2692P] where P=(Fo^2^+2Fc^2^)/3'
_refine_ls_weighting_scheme calc
_refine_ls_wR_factor_gt 0.0708
_refine_ls_wR_factor_ref 0.0715
_reflns_Friedel_coverage 0.689
_reflns_Friedel_fraction_full 0.998
_reflns_Friedel_fraction_max 0.947
_reflns_number_gt 3384
_reflns_number_total 3495
_reflns_threshold_expression 'I > 2\s(I)'
_cod_data_source_file c9sc03406d2.cif
_cod_data_source_block 3-cc1138
_cod_database_code 1552311
_shelx_shelxl_version_number 2014/7
_shelx_space_group_comment
;
The symmetry employed for this shelxl refinement is uniquely defined
by the following loop, which should always be used as a source of
symmetry information in preference to the above space-group names.
They are only intended as comments.
;
_shelx_estimated_absorpt_t_max 0.932
_shelx_estimated_absorpt_t_min 0.860
_reflns_odcompleteness_completeness 99.95
_reflns_odcompleteness_iscentric 1
_reflns_odcompleteness_theta 66.97
_olex2_refinement_description
;
1. Fixed Uiso
 At 1.2 times of:
  All C(H) groups, All C(H,H) groups
 At 1.5 times of:
  All C(H,H,H) groups
2.a Secondary CH2 refined with riding coordinates:
 C4(H4A,H4B), C6(H6A,H6B), C15(H15A,H15B)
2.b Aromatic/amide H refined with riding coordinates:
 C9(H9), C10(H10), C11(H11), C12(H12), C17(H17), C18(H18), C19(H19), C20(H20),
 C21(H21)
2.c Idealised Me refined as rotating group:
 C1(H1A,H1B,H1C), C2(H2A,H2B,H2C), C7(H7A,H7B,H7C)
;
_olex2_submission_special_instructions 'No special instructions were received'
_oxdiff_exptl_absorpt_empirical_details
;
Empirical correction (ABSPACK) includes:
- Absorption correction using spherical harmonics
- Frame scaling
;
_oxdiff_exptl_absorpt_empirical_full_max 1.383
_oxdiff_exptl_absorpt_empirical_full_min 0.771

loop_
_space_group_symop_operation_xyz
'x, y, z'
'-x+1/2, -y, z+1/2'
'-x, y+1/2, -z+1/2'
'x+1/2, -y+1/2, -z'

loop_
_atom_site_label
_atom_site_type_symbol
_atom_site_fract_x
_atom_site_fract_y
_atom_site_fract_z
_atom_site_U_iso_or_equiv
_atom_site_adp_type
_atom_site_occupancy
_atom_site_site_symmetry_order
_atom_site_calc_flag
_atom_site_refinement_flags_posn
O1 O 0.2948(2) 0.73570(9) 0.40528(6) 0.0276(3) Uani 1 1 d .
O2 O 0.6438(2) 0.32659(8) 0.36790(5) 0.0252(3) Uani 1 1 d .
N1 N 0.5990(2) 0.76417(10) 0.34486(6) 0.0216(3) Uani 1 1 d .
N2 N 0.3890(2) 0.44497(9) 0.39042(6) 0.0186(3) Uani 1 1 d .
C1 C 0.4785(3) 0.83911(12) 0.31132(8) 0.0286(4) Uani 1 1 d .
H1A H 0.5627 0.8998 0.3145 0.043 Uiso 1 1 calc GR
H1B H 0.3265 0.8474 0.3290 0.043 Uiso 1 1 calc GR
H1C H 0.4650 0.8206 0.2678 0.043 Uiso 1 1 calc GR
C2 C 0.8322(3) 0.74698(14) 0.32531(8) 0.0286(4) Uani 1 1 d .
H2A H 0.8328 0.7034 0.2897 0.043 Uiso 1 1 calc GR
H2B H 0.9177 0.7176 0.3593 0.043 Uiso 1 1 calc GR
H2C H 0.9031 0.8083 0.3138 0.043 Uiso 1 1 calc GR
C3 C 0.4914(3) 0.71622(11) 0.39060(7) 0.0187(3) Uani 1 1 d .
C4 C 0.6258(3) 0.63699(10) 0.42311(7) 0.0173(3) Uani 1 1 d .
H4A H 0.7509 0.6675 0.4466 0.021 Uiso 1 1 calc R
H4B H 0.6958 0.5953 0.3912 0.021 Uiso 1 1 calc R
C5 C 0.4889(3) 0.57213(10) 0.46788(7) 0.0167(3) Uani 1 1 d .
C6 C 0.3013(3) 0.51609(11) 0.43478(7) 0.0183(3) Uani 1 1 d .
H6A H 0.2072 0.4824 0.4659 0.022 Uiso 1 1 calc R
H6B H 0.2020 0.5622 0.4127 0.022 Uiso 1 1 calc R
C7 C 0.3767(3) 0.63031(11) 0.52016(7) 0.0209(3) Uani 1 1 d .
H7A H 0.4850 0.6778 0.5362 0.031 Uiso 1 1 calc GR
H7B H 0.3313 0.5865 0.5534 0.031 Uiso 1 1 calc GR
H7C H 0.2422 0.6637 0.5041 0.031 Uiso 1 1 calc GR
C8 C 0.6574(3) 0.49921(11) 0.49407(7) 0.0173(3) Uani 1 1 d .
C9 C 0.7790(3) 0.51670(12) 0.54818(7) 0.0219(3) Uani 1 1 d .
H9 H 0.7604 0.5762 0.5693 0.026 Uiso 1 1 calc R
C10 C 0.9268(3) 0.44793(13) 0.57128(7) 0.0241(3) Uani 1 1 d .
H10 H 1.0069 0.4603 0.6085 0.029 Uiso 1 1 calc R
C11 C 0.9593(3) 0.36117(12) 0.54064(8) 0.0251(4) Uani 1 1 d .
H11 H 1.0570 0.3134 0.5575 0.030 Uiso 1 1 calc R
C12 C 0.8478(3) 0.34481(11) 0.48513(8) 0.0227(3) Uani 1 1 d .
H12 H 0.8751 0.2870 0.4629 0.027 Uiso 1 1 calc R
C13 C 0.6959(3) 0.41300(11) 0.46188(7) 0.0183(3) Uani 1 1 d .
C14 C 0.5757(3) 0.39102(11) 0.40267(7) 0.0187(3) Uani 1 1 d .
C15 C 0.2300(3) 0.41361(11) 0.34252(7) 0.0219(3) Uani 1 1 d .
H15A H 0.0830 0.3974 0.3622 0.026 Uiso 1 1 calc R
H15B H 0.2897 0.3541 0.3233 0.026 Uiso 1 1 calc R
C16 C 0.1879(3) 0.48737(11) 0.29241(7) 0.0206(3) Uani 1 1 d .
C17 C -0.0173(3) 0.48430(13) 0.26045(8) 0.0271(4) Uani 1 1 d .
H17 H -0.1317 0.4399 0.2726 0.033 Uiso 1 1 calc R
C18 C -0.0563(3) 0.54572(15) 0.21088(8) 0.0333(4) Uani 1 1 d .
H18 H -0.1956 0.5420 0.1888 0.040 Uiso 1 1 calc R
C19 C 0.1072(3) 0.61233(14) 0.19343(8) 0.0325(4) Uani 1 1 d .
H19 H 0.0802 0.6545 0.1597 0.039 Uiso 1 1 calc R
C20 C 0.3100(3) 0.61685(13) 0.22562(8) 0.0283(4) Uani 1 1 d .
H20 H 0.4220 0.6628 0.2142 0.034 Uiso 1 1 calc R
C21 C 0.3509(3) 0.55435(12) 0.27467(7) 0.0233(3) Uani 1 1 d .
H21 H 0.4914 0.5575 0.2962 0.028 Uiso 1 1 calc R

loop_
_atom_site_aniso_label
_atom_site_aniso_U_11
_atom_site_aniso_U_22
_atom_site_aniso_U_33
_atom_site_aniso_U_23
_atom_site_aniso_U_13
_atom_site_aniso_U_12
O1 0.0222(6) 0.0286(6) 0.0322(6) 0.0085(5) 0.0048(5) 0.0078(5)
O2 0.0282(6) 0.0197(5) 0.0276(6) -0.0065(5) 0.0026(5) 0.0020(5)
N1 0.0219(7) 0.0205(7) 0.0224(6) 0.0037(5) 0.0011(5) 0.0015(6)
N2 0.0195(6) 0.0175(6) 0.0189(6) -0.0034(5) -0.0006(5) -0.0016(6)
C1 0.0367(10) 0.0237(8) 0.0255(8) 0.0075(7) 0.0028(7) 0.0066(8)
C2 0.0236(9) 0.0339(9) 0.0283(8) 0.0062(7) 0.0057(7) -0.0009(7)
C3 0.0207(8) 0.0156(7) 0.0198(7) -0.0013(6) -0.0011(6) -0.0001(6)
C4 0.0154(7) 0.0158(7) 0.0206(7) -0.0005(5) 0.0003(6) 0.0001(6)
C5 0.0181(7) 0.0152(7) 0.0168(7) -0.0006(5) 0.0004(6) 0.0014(6)
C6 0.0176(7) 0.0179(7) 0.0195(7) -0.0015(6) 0.0011(6) 0.0001(6)
C7 0.0222(8) 0.0207(7) 0.0199(7) -0.0034(6) 0.0004(6) 0.0018(7)
C8 0.0173(7) 0.0167(7) 0.0178(7) 0.0028(5) 0.0024(6) -0.0006(6)
C9 0.0220(8) 0.0245(8) 0.0192(7) -0.0002(6) 0.0004(6) 0.0008(7)
C10 0.0224(8) 0.0313(8) 0.0184(7) 0.0053(6) -0.0003(6) 0.0013(7)
C11 0.0212(8) 0.0245(8) 0.0297(8) 0.0105(7) -0.0005(7) 0.0020(7)
C12 0.0220(8) 0.0160(7) 0.0303(8) 0.0029(6) 0.0019(7) 0.0000(6)
C13 0.0184(7) 0.0153(7) 0.0211(7) 0.0026(6) 0.0022(6) -0.0016(6)
C14 0.0207(8) 0.0136(7) 0.0219(7) 0.0012(6) 0.0037(6) -0.0029(6)
C15 0.0219(8) 0.0211(7) 0.0227(7) -0.0041(6) -0.0016(6) -0.0051(6)
C16 0.0213(8) 0.0230(8) 0.0176(7) -0.0073(6) 0.0017(6) -0.0001(6)
C17 0.0215(8) 0.0343(9) 0.0255(8) -0.0062(7) -0.0014(7) -0.0011(7)
C18 0.0280(9) 0.0463(11) 0.0257(9) -0.0048(8) -0.0054(7) 0.0047(8)
C19 0.0407(11) 0.0362(10) 0.0205(8) 0.0002(7) 0.0007(7) 0.0092(9)
C20 0.0360(10) 0.0272(9) 0.0217(8) -0.0032(7) 0.0061(7) -0.0017(8)
C21 0.0236(8) 0.0258(8) 0.0207(7) -0.0051(6) 0.0006(7) -0.0014(7)

loop_
_atom_type_symbol
_atom_type_description
_atom_type_scat_dispersion_real
_atom_type_scat_dispersion_imag
_atom_type_scat_source
C C 0.0181 0.0091 'International Tables Vol C Tables 4.2.6.8 and 6.1.1.4'
H H 0.0000 0.0000 'International Tables Vol C Tables 4.2.6.8 and 6.1.1.4'
N N 0.0311 0.0180 'International Tables Vol C Tables 4.2.6.8 and 6.1.1.4'
O O 0.0492 0.0322 'International Tables Vol C Tables 4.2.6.8 and 6.1.1.4'

loop_
_geom_angle_atom_site_label_1
_geom_angle_atom_site_label_2
_geom_angle_atom_site_label_3
_geom_angle
C1 N1 C2 115.57(14)
C3 N1 C1 119.38(14)
C3 N1 C2 125.05(14)
C14 N2 C6 121.79(13)
C14 N2 C15 119.52(13)
C15 N2 C6 116.02(12)
O1 C3 N1 121.47(15)
O1 C3 C4 121.76(14)
N1 C3 C4 116.77(14)
C3 C4 C5 115.96(13)
C6 C5 C4 112.16(12)
C6 C5 C7 107.58(12)
C7 C5 C4 112.28(12)
C8 C5 C4 106.26(12)
C8 C5 C6 107.84(12)
C8 C5 C7 110.65(12)
N2 C6 C5 113.23(12)
C9 C8 C5 122.05(13)
C9 C8 C13 118.90(14)
C13 C8 C5 119.03(13)
C10 C9 C8 120.41(15)
C9 C10 C11 120.76(16)
C10 C11 C12 119.39(15)
C11 C12 C13 120.30(15)
C8 C13 C14 121.58(14)
C12 C13 C8 120.12(15)
C12 C13 C14 118.30(14)
O2 C14 N2 122.89(14)
O2 C14 C13 121.11(14)
N2 C14 C13 116.00(13)
N2 C15 C16 114.36(13)
C17 C16 C15 118.56(15)
C21 C16 C15 122.55(15)
C21 C16 C17 118.78(15)
C18 C17 C16 120.56(17)
C19 C18 C17 120.32(18)
C20 C19 C18 119.42(17)
C19 C20 C21 120.36(17)
C16 C21 C20 120.54(16)

loop_
_geom_bond_atom_site_label_1
_geom_bond_atom_site_label_2
_geom_bond_distance
O1 C3 1.230(2)
O2 C14 1.2359(18)
N1 C1 1.453(2)
N1 C2 1.456(2)
N1 C3 1.351(2)
N2 C6 1.4710(19)
N2 C14 1.356(2)
N2 C15 1.4635(19)
C3 C4 1.527(2)
C4 C5 1.549(2)
C5 C6 1.529(2)
C5 C7 1.540(2)
C5 C8 1.526(2)
C8 C9 1.395(2)
C8 C13 1.403(2)
C9 C10 1.385(2)
C10 C11 1.388(2)
C11 C12 1.389(2)
C12 C13 1.396(2)
C13 C14 1.496(2)
C15 C16 1.512(2)
C16 C17 1.393(2)
C16 C21 1.390(2)
C17 C18 1.390(3)
C18 C19 1.387(3)
C19 C20 1.384(3)
C20 C21 1.393(2)
